data_7051766
loop_
_publ_author_name
'Deiters, Emmanuel'
'Bulach, V\'eronique'
'Wais Hosseini, Mir'

_publ_section_title
;
 Molecular tectonics: ribbon type coordination networks based on
 porphyrins bearing two pyridine or two pyridine N-oxide units
;
_journal_issue 1
_journal_name_full 'New Journal of Chemistry'
_journal_page_first 99
_journal_paper_doi 10.1039/b708352a
_journal_volume 32
_journal_year 2008
_chemical_formula_moiety 'C84 H56 Br2 Cd N12, 4(C H Cl3)'
_chemical_formula_sum 'C88 H60 Br2 Cd Cl12 N12'
_chemical_formula_weight 1983.10
_chemical_name_systematic
;
?
;
_space_group_IT_number 2
_symmetry_cell_setting triclinic
_symmetry_space_group_name_Hall '-P 1'
_symmetry_space_group_name_H-M 'P -1'
_atom_sites_solution_hydrogens geom
_atom_sites_solution_primary direct
_atom_sites_solution_secondary difmap
_audit_creation_method SHELXL-97
_cell_angle_alpha 82.058(2)
_cell_angle_beta 79.919(2)
_cell_angle_gamma 74.550(2)
_cell_formula_units_Z 1
_cell_length_a 9.4956(4)
_cell_length_b 14.4774(6)
_cell_length_c 16.5058(6)
_cell_measurement_reflns_used 7953
_cell_measurement_temperature 173(2)
_cell_measurement_theta_max 30.00
_cell_measurement_theta_min 2.79
_cell_volume 2143.27(15)
_computing_cell_refinement 'Bruker SMART'
_computing_data_collection 'Bruker SMART'
_computing_data_reduction 'Bruker SAINT'
_computing_molecular_graphics 'Bruker SHELXTL'
_computing_publication_material 'Bruker SHELXTL'
_computing_structure_refinement 'SHELXL-97 (Sheldrick, 1997)'
_computing_structure_solution 'SHELXS-97 (Sheldrick, 1990)'
_diffrn_ambient_temperature 173(2)
_diffrn_measured_fraction_theta_full 0.993
_diffrn_measured_fraction_theta_max 0.993
_diffrn_measurement_device_type 'CCD area detector'
_diffrn_measurement_method 'phi and omega scans'
_diffrn_radiation_monochromator graphite
_diffrn_radiation_source 'fine-focus sealed tube'
_diffrn_radiation_type MoK\a
_diffrn_radiation_wavelength 0.71073
_diffrn_reflns_av_R_equivalents 0.0317
_diffrn_reflns_av_sigmaI/netI 0.0335
_diffrn_reflns_limit_h_max 13
_diffrn_reflns_limit_h_min -13
_diffrn_reflns_limit_k_max 20
_diffrn_reflns_limit_k_min -20
_diffrn_reflns_limit_l_max 22
_diffrn_reflns_limit_l_min -23
_diffrn_reflns_number 38653
_diffrn_reflns_theta_full 30.01
_diffrn_reflns_theta_max 30.01
_diffrn_reflns_theta_min 2.02
_exptl_absorpt_coefficient_mu 1.614
_exptl_absorpt_correction_T_max 0.7938
_exptl_absorpt_correction_T_min 0.6179
_exptl_absorpt_correction_type multi-scan
_exptl_absorpt_process_details sadabs
_exptl_crystal_colour red
_exptl_crystal_density_diffrn 1.536
_exptl_crystal_density_meas ?
_exptl_crystal_density_method 'not measured'
_exptl_crystal_description prism
_exptl_crystal_F_000 994
_exptl_crystal_size_max 0.33
_exptl_crystal_size_mid 0.22
_exptl_crystal_size_min 0.15
_refine_diff_density_max 3.362
_refine_diff_density_min -1.897
_refine_diff_density_rms 0.123
_refine_ls_extinction_method none
_refine_ls_goodness_of_fit_ref 1.234
_refine_ls_hydrogen_treatment constr
_refine_ls_matrix_type full
_refine_ls_number_parameters 520
_refine_ls_number_reflns 12431
_refine_ls_number_restraints 0
_refine_ls_restrained_S_all 1.234
_refine_ls_R_factor_all 0.0614
_refine_ls_R_factor_gt 0.0500
_refine_ls_shift/su_max 0.002
_refine_ls_shift/su_mean 0.000
_refine_ls_structure_factor_coef Fsqd
_refine_ls_weighting_details 'calc w=1/[\s^2^(Fo^2^)+(0.1000P)^2^+0.5000P] where P=(Fo^2^+2Fc^2^)/3'
_refine_ls_weighting_scheme calc
_refine_ls_wR_factor_gt 0.1565
_refine_ls_wR_factor_ref 0.1648
_reflns_number_gt 10312
_reflns_number_total 12431
_reflns_threshold_expression >2sigma(I)
_cod_data_source_file b708352a.txt
_cod_data_source_block e401b
_cod_depositor_comments
;
The following automatic conversions were performed:
'_symmetry_cell_setting' value 'Triclinic' changed to 'triclinic'
according to '/home/saulius/struct/CIF-dictionaries/cif_core.dic'
dictionary named 'cif_core.dic' version 2.4.1 from 2010-06-29.

Automatic conversion script
Id: cif_fix_enum 1527 2010-12-29 10:47:43Z saulius 

The following automatic conversions were performed:

'_exptl_crystal_density_meas' value 'none' was changed to '?' - the
value is perceived as not measured.

Automatic conversion script
Id: cif_fix_values 3008 2015-01-20 13:52:24Z robertas 
;
_cod_original_sg_symbol_H-M P-1
_cod_database_code 7051766

loop_
_symmetry_equiv_pos_as_xyz
'x, y, z'
'-x, -y, -z'

loop_
_atom_site_label
_atom_site_type_symbol
_atom_site_fract_x
_atom_site_fract_y
_atom_site_fract_z
_atom_site_U_iso_or_equiv
_atom_site_adp_type
_atom_site_occupancy
_atom_site_symmetry_multiplicity
_atom_site_calc_flag
_atom_site_refinement_flags
_atom_site_disorder_assembly
_atom_site_disorder_group
Cd1 Cd -0.5000 1.0000 0.5000 0.01583(8) Uani 1 2 d S . .
Br1 Br -0.31179(3) 0.937897(19) 0.616849(16) 0.02171(9) Uani 1 1 d . . .
N1 N 0.0468(2) 0.60083(16) 0.13637(13) 0.0182(4) Uani 1 1 d . . .
H1A H 0.0343 0.5431 0.1346 0.022 Uiso 1 1 calc R . .
N2 N -0.0886(2) 0.46705(16) 0.25425(13) 0.0172(4) Uani 1 1 d . . .
N3 N 0.0663(2) 0.30591(16) 0.15881(13) 0.0180(4) Uani 1 1 d . . .
H3A H 0.0532 0.3688 0.1518 0.022 Uiso 1 1 calc R . .
N4 N 0.1867(2) 0.44154(16) 0.03677(13) 0.0178(4) Uani 1 1 d . . .
C1 C 0.1373(3) 0.64481(19) 0.07847(16) 0.0193(5) Uani 1 1 d . . .
C2 C 0.1303(3) 0.7353(2) 0.10676(17) 0.0229(5) Uani 1 1 d . . .
H2 H 0.1833 0.7808 0.0799 0.028 Uiso 1 1 calc R . .
C3 C 0.0344(3) 0.7450(2) 0.17888(17) 0.0235(5) Uani 1 1 d . . .
H3 H 0.0092 0.7982 0.2110 0.028 Uiso 1 1 calc R . .
C4 C -0.0213(3) 0.66044(19) 0.19743(16) 0.0191(5) Uani 1 1 d . . .
C5 C -0.1231(3) 0.64006(19) 0.26670(16) 0.0188(5) Uani 1 1 d . . .
C6 C -0.1576(3) 0.55039(19) 0.29081(16) 0.0188(5) Uani 1 1 d . . .
C7 C -0.2672(3) 0.5329(2) 0.36039(18) 0.0258(6) Uani 1 1 d . . .
H7 H -0.3302 0.5793 0.3947 0.031 Uiso 1 1 calc R . .
C8 C -0.2624(3) 0.4387(2) 0.36691(18) 0.0263(6) Uani 1 1 d . . .
H8 H -0.3209 0.4055 0.4069 0.032 Uiso 1 1 calc R . .
C9 C -0.1494(3) 0.39694(19) 0.30035(16) 0.0186(5) Uani 1 1 d . . .
C10 C -0.1057(3) 0.29850(18) 0.28890(15) 0.0170(4) Uani 1 1 d . . .
C11 C 0.0015(3) 0.25643(19) 0.22581(16) 0.0182(5) Uani 1 1 d . . .
C12 C 0.0573(3) 0.1558(2) 0.21492(17) 0.0217(5) Uani 1 1 d . . .
H12 H 0.0336 0.1040 0.2519 0.026 Uiso 1 1 calc R . .
C13 C 0.1514(3) 0.1481(2) 0.14122(17) 0.0230(5) Uani 1 1 d . . .
H13 H 0.2050 0.0898 0.1187 0.028 Uiso 1 1 calc R . .
C14 C 0.1542(3) 0.24315(19) 0.10453(16) 0.0184(5) Uani 1 1 d . . .
C15 C 0.2279(3) 0.26778(19) 0.02638(16) 0.0192(5) Uani 1 1 d . . .
C16 C 0.2351(3) 0.36220(19) -0.00670(16) 0.0181(5) Uani 1 1 d . . .
C17 C 0.3037(3) 0.3864(2) -0.09018(16) 0.0220(5) Uani 1 1 d . . .
H17 H 0.3428 0.3441 -0.1323 0.026 Uiso 1 1 calc R . .
C18 C 0.3008(3) 0.4810(2) -0.09584(16) 0.0212(5) Uani 1 1 d . . .
H18 H 0.3374 0.5183 -0.1428 0.025 Uiso 1 1 calc R . .
C19 C 0.2307(3) 0.51415(19) -0.01589(15) 0.0171(5) Uani 1 1 d . . .
C20 C 0.2178(3) 0.60753(19) 0.00526(16) 0.0182(5) Uani 1 1 d . . .
C21 C -0.1989(3) 0.72167(19) 0.31834(16) 0.0189(5) Uani 1 1 d . . .
C22 C -0.1866(3) 0.7164(2) 0.40193(17) 0.0232(5) Uani 1 1 d . . .
H22 H -0.1273 0.6604 0.4278 0.028 Uiso 1 1 calc R . .
C23 C -0.2615(3) 0.7935(2) 0.44705(17) 0.0226(5) Uani 1 1 d . . .
H23 H -0.2512 0.7887 0.5038 0.027 Uiso 1 1 calc R . .
N5 N -0.3478(3) 0.87440(16) 0.41447(14) 0.0210(4) Uani 1 1 d . . .
C24 C -0.3584(3) 0.8797(2) 0.33356(17) 0.0259(6) Uani 1 1 d . . .
H24 H -0.4177 0.9367 0.3091 0.031 Uiso 1 1 calc R . .
C25 C -0.2870(3) 0.8059(2) 0.28412(17) 0.0250(6) Uani 1 1 d . . .
H25 H -0.2982 0.8129 0.2273 0.030 Uiso 1 1 calc R . .
C26 C -0.1884(3) 0.23287(19) 0.34363(15) 0.0178(5) Uani 1 1 d . . .
C27 C -0.1215(3) 0.1516(2) 0.39218(16) 0.0214(5) Uani 1 1 d . . .
H27 H -0.0191 0.1381 0.3957 0.026 Uiso 1 1 calc R . .
C28 C -0.2059(3) 0.0906(2) 0.43534(17) 0.0211(5) Uani 1 1 d . . .
H28 H -0.1587 0.0357 0.4682 0.025 Uiso 1 1 calc R . .
N6 N -0.3510(2) 0.10564(17) 0.43282(14) 0.0201(4) Uani 1 1 d . . .
C29 C -0.4160(3) 0.1852(2) 0.38770(17) 0.0212(5) Uani 1 1 d . . .
H29 H -0.5192 0.1979 0.3868 0.025 Uiso 1 1 calc R . .
C30 C -0.3403(3) 0.24941(19) 0.34250(16) 0.0196(5) Uani 1 1 d . . .
H30 H -0.3910 0.3043 0.3110 0.023 Uiso 1 1 calc R . .
C31 C 0.3105(3) 0.1859(2) -0.02355(16) 0.0222(5) Uani 1 1 d . . .
C32 C 0.4649(3) 0.1683(2) -0.04425(19) 0.0293(6) Uani 1 1 d . . .
H32 H 0.5164 0.2092 -0.0282 0.035 Uiso 1 1 calc R . .
C33 C 0.5420(4) 0.0898(2) -0.0888(2) 0.0374(8) Uani 1 1 d . . .
H33 H 0.6462 0.0775 -0.1028 0.045 Uiso 1 1 calc R . .
C34 C 0.4688(5) 0.0304(2) -0.1124(2) 0.0410(9) Uani 1 1 d . . .
H34 H 0.5219 -0.0223 -0.1428 0.049 Uiso 1 1 calc R . .
C35 C 0.3182(5) 0.0476(2) -0.0917(2) 0.0384(8) Uani 1 1 d . . .
H35 H 0.2679 0.0061 -0.1078 0.046 Uiso 1 1 calc R . .
C36 C 0.2380(4) 0.1249(2) -0.04760(19) 0.0296(6) Uani 1 1 d . . .
H36 H 0.1338 0.1359 -0.0340 0.036 Uiso 1 1 calc R . .
C37 C 0.2968(3) 0.67120(19) -0.05389(15) 0.0191(5) Uani 1 1 d . . .
C38 C 0.4498(3) 0.6418(2) -0.07769(17) 0.0232(5) Uani 1 1 d . . .
H38 H 0.5040 0.5820 -0.0543 0.028 Uiso 1 1 calc R . .
C39 C 0.5233(3) 0.6991(3) -0.13515(18) 0.0299(7) Uani 1 1 d . . .
H39 H 0.6269 0.6780 -0.1510 0.036 Uiso 1 1 calc R . .
C40 C 0.4461(4) 0.7870(2) -0.16946(18) 0.0309(7) Uani 1 1 d . . .
H40 H 0.4966 0.8263 -0.2083 0.037 Uiso 1 1 calc R . .
C41 C 0.2942(4) 0.8170(2) -0.14646(19) 0.0302(6) Uani 1 1 d . . .
H41 H 0.2406 0.8767 -0.1702 0.036 Uiso 1 1 calc R . .
C42 C 0.2205(3) 0.7604(2) -0.08918(18) 0.0242(5) Uani 1 1 d . . .
H42 H 0.1169 0.7821 -0.0735 0.029 Uiso 1 1 calc R . .
C43 C 0.2151(4) 0.4642(3) 0.3283(2) 0.0408(8) Uani 1 1 d . . .
H43 H 0.1262 0.4946 0.3004 0.049 Uiso 1 1 calc R . .
Cl1 Cl 0.1808(2) 0.50534(13) 0.42616(10) 0.0976(6) Uani 1 1 d . . .
Cl2 Cl 0.36673(15) 0.50000(10) 0.26731(10) 0.0753(4) Uani 1 1 d . . .
Cl3 Cl 0.24023(10) 0.33879(7) 0.33558(6) 0.0436(2) Uani 1 1 d . . .
C44 C 0.7238(6) 0.1824(4) 0.6337(3) 0.0556(12) Uani 1 1 d . . .
H44 H 0.6981 0.1222 0.6248 0.067 Uiso 1 1 calc R . .
Cl4 Cl 0.6293(2) 0.27796(11) 0.56836(9) 0.0801(4) Uani 1 1 d . . .
Cl5 Cl 0.91380(18) 0.1631(2) 0.61170(11) 0.1128(8) Uani 1 1 d . . .
Cl6 Cl 0.6607(2) 0.2043(2) 0.73632(8) 0.1244(9) Uani 1 1 d . . .

loop_
_atom_site_aniso_label
_atom_site_aniso_U_11
_atom_site_aniso_U_22
_atom_site_aniso_U_33
_atom_site_aniso_U_23
_atom_site_aniso_U_13
_atom_site_aniso_U_12
Cd1 0.01538(13) 0.01436(13) 0.01723(13) -0.00113(9) 0.00093(9) -0.00508(9)
Br1 0.02035(14) 0.02229(15) 0.02301(14) -0.00106(10) -0.00529(10) -0.00538(10)
N1 0.0185(10) 0.0175(10) 0.0184(9) -0.0025(8) 0.0013(8) -0.0062(8)
N2 0.0163(9) 0.0152(10) 0.0190(9) -0.0012(8) 0.0008(7) -0.0042(8)
N3 0.0180(10) 0.0168(10) 0.0179(9) -0.0018(8) 0.0031(7) -0.0057(8)
N4 0.0183(10) 0.0168(10) 0.0170(9) -0.0012(8) 0.0012(7) -0.0048(8)
C1 0.0175(11) 0.0201(12) 0.0195(11) -0.0011(9) 0.0019(9) -0.0069(9)
C2 0.0242(13) 0.0202(13) 0.0255(12) -0.0050(10) 0.0024(10) -0.0098(10)
C3 0.0252(13) 0.0212(13) 0.0254(13) -0.0070(10) 0.0027(10) -0.0097(10)
C4 0.0205(12) 0.0166(11) 0.0187(11) -0.0027(9) 0.0002(9) -0.0038(9)
C5 0.0185(11) 0.0178(12) 0.0195(11) -0.0044(9) 0.0006(9) -0.0042(9)
C6 0.0175(11) 0.0198(12) 0.0181(11) -0.0037(9) 0.0015(9) -0.0047(9)
C7 0.0249(13) 0.0257(14) 0.0256(13) -0.0109(11) 0.0101(10) -0.0087(11)
C8 0.0267(13) 0.0259(14) 0.0250(13) -0.0061(11) 0.0105(10) -0.0119(11)
C9 0.0174(11) 0.0190(12) 0.0193(11) -0.0032(9) 0.0026(9) -0.0070(9)
C10 0.0155(10) 0.0172(11) 0.0180(11) -0.0010(9) 0.0012(8) -0.0062(9)
C11 0.0151(10) 0.0189(12) 0.0195(11) -0.0012(9) 0.0007(9) -0.0045(9)
C12 0.0232(12) 0.0179(12) 0.0218(12) 0.0012(10) 0.0005(10) -0.0053(10)
C13 0.0229(12) 0.0181(12) 0.0234(12) -0.0022(10) 0.0027(10) -0.0008(10)
C14 0.0162(11) 0.0175(12) 0.0206(11) -0.0040(9) 0.0019(9) -0.0045(9)
C15 0.0181(11) 0.0205(12) 0.0184(11) -0.0038(9) 0.0006(9) -0.0045(9)
C16 0.0161(11) 0.0196(12) 0.0185(11) -0.0030(9) -0.0006(9) -0.0048(9)
C17 0.0252(13) 0.0230(13) 0.0171(11) -0.0050(10) 0.0014(9) -0.0062(10)
C18 0.0229(12) 0.0247(13) 0.0158(11) -0.0016(10) 0.0001(9) -0.0077(10)
C19 0.0152(10) 0.0193(12) 0.0172(10) -0.0012(9) 0.0006(8) -0.0072(9)
C20 0.0153(11) 0.0187(12) 0.0191(11) -0.0012(9) 0.0003(9) -0.0039(9)
C21 0.0185(11) 0.0178(12) 0.0193(11) -0.0041(9) 0.0024(9) -0.0045(9)
C22 0.0270(13) 0.0173(12) 0.0217(12) -0.0032(10) -0.0028(10) 0.0009(10)
C23 0.0264(13) 0.0195(12) 0.0206(12) -0.0044(10) -0.0026(10) -0.0027(10)
N5 0.0234(11) 0.0175(10) 0.0195(10) -0.0050(8) 0.0027(8) -0.0031(8)
C24 0.0303(14) 0.0209(13) 0.0213(12) -0.0027(10) -0.0007(10) 0.0008(11)
C25 0.0277(14) 0.0235(13) 0.0199(12) -0.0034(10) -0.0009(10) -0.0009(11)
C26 0.0184(11) 0.0185(12) 0.0168(10) -0.0018(9) 0.0006(8) -0.0073(9)
C27 0.0164(11) 0.0249(13) 0.0213(11) 0.0017(10) -0.0004(9) -0.0057(10)
C28 0.0176(11) 0.0203(12) 0.0227(12) 0.0037(10) -0.0019(9) -0.0039(9)
N6 0.0171(10) 0.0198(11) 0.0226(10) 0.0001(8) 0.0009(8) -0.0069(8)
C29 0.0162(11) 0.0189(12) 0.0272(13) 0.0009(10) -0.0013(9) -0.0051(9)
C30 0.0183(11) 0.0169(12) 0.0230(12) 0.0011(9) -0.0010(9) -0.0063(9)
C31 0.0280(13) 0.0182(12) 0.0172(11) -0.0024(9) 0.0018(9) -0.0027(10)
C32 0.0273(14) 0.0267(15) 0.0272(14) -0.0032(11) 0.0066(11) -0.0018(11)
C33 0.0374(17) 0.0294(16) 0.0323(16) -0.0043(13) 0.0104(13) 0.0047(13)
C34 0.062(2) 0.0225(15) 0.0266(15) -0.0074(12) 0.0015(14) 0.0079(15)
C35 0.058(2) 0.0254(15) 0.0307(16) -0.0069(13) -0.0091(15) -0.0048(15)
C36 0.0391(17) 0.0221(14) 0.0272(14) -0.0047(11) -0.0050(12) -0.0056(12)
C37 0.0208(12) 0.0210(12) 0.0169(11) -0.0026(9) 0.0000(9) -0.0090(10)
C38 0.0209(12) 0.0287(14) 0.0202(12) -0.0031(10) -0.0006(9) -0.0075(11)
C39 0.0251(14) 0.0488(19) 0.0223(13) -0.0067(13) 0.0011(10) -0.0215(13)
C40 0.0431(17) 0.0391(17) 0.0197(12) -0.0007(12) -0.0016(11) -0.0291(15)
C41 0.0453(18) 0.0242(14) 0.0259(13) 0.0021(11) -0.0081(12) -0.0170(13)
C42 0.0258(13) 0.0220(13) 0.0255(13) -0.0025(10) -0.0025(10) -0.0081(11)
C43 0.0282(16) 0.045(2) 0.0441(19) -0.0001(16) -0.0070(14) -0.0010(14)
Cl1 0.1459(17) 0.0771(10) 0.0575(8) -0.0261(7) 0.0142(9) -0.0154(10)
Cl2 0.0602(7) 0.0594(7) 0.1013(10) -0.0141(7) 0.0225(7) -0.0250(6)
Cl3 0.0391(4) 0.0442(5) 0.0449(5) 0.0032(4) -0.0121(4) -0.0059(4)
C44 0.072(3) 0.068(3) 0.042(2) 0.003(2) -0.011(2) -0.047(3)
Cl4 0.1106(12) 0.0588(8) 0.0559(7) -0.0029(6) 0.0065(7) -0.0082(7)
Cl5 0.0617(8) 0.212(2) 0.0897(11) -0.0656(14) -0.0016(8) -0.0576(12)
Cl6 0.0877(11) 0.280(3) 0.0317(5) -0.0071(10) 0.0005(6) -0.1013(15)

loop_
_atom_type_symbol
_atom_type_description
_atom_type_scat_dispersion_real
_atom_type_scat_dispersion_imag
_atom_type_scat_source
C C 0.0033 0.0016 'International Tables Vol C Tables 4.2.6.8 and 6.1.1.4'
H H 0.0000 0.0000 'International Tables Vol C Tables 4.2.6.8 and 6.1.1.4'
N N 0.0061 0.0033 'International Tables Vol C Tables 4.2.6.8 and 6.1.1.4'
Cl Cl 0.1484 0.1585 'International Tables Vol C Tables 4.2.6.8 and 6.1.1.4'
Br Br -0.2901 2.4595 'International Tables Vol C Tables 4.2.6.8 and 6.1.1.4'
Cd Cd -0.8075 1.2024 'International Tables Vol C Tables 4.2.6.8 and 6.1.1.4'

loop_
_geom_angle_atom_site_label_1
_geom_angle_atom_site_label_2
_geom_angle_atom_site_label_3
_geom_angle
_geom_angle_site_symmetry_1
_geom_angle_site_symmetry_3
_geom_angle_publ_flag
N6 Cd1 N6 180.0 2_466 1_565 ?
N6 Cd1 N5 90.81(8) 2_466 . ?
N6 Cd1 N5 89.20(8) 1_565 . ?
N6 Cd1 N5 89.20(8) 2_466 2_476 ?
N6 Cd1 N5 90.80(8) 1_565 2_476 ?
N5 Cd1 N5 179.998(1) . 2_476 ?
N6 Cd1 Br1 90.70(6) 2_466 . ?
N6 Cd1 Br1 89.30(6) 1_565 . ?
N5 Cd1 Br1 89.84(6) . . ?
N5 Cd1 Br1 90.16(6) 2_476 . ?
N6 Cd1 Br1 89.30(6) 2_466 2_476 ?
N6 Cd1 Br1 90.70(6) 1_565 2_476 ?
N5 Cd1 Br1 90.16(6) . 2_476 ?
N5 Cd1 Br1 89.84(6) 2_476 2_476 ?
Br1 Cd1 Br1 179.999(2) . 2_476 ?
C4 N1 C1 110.0(2) . . ?
C4 N1 H1A 125.0 . . ?
C1 N1 H1A 125.0 . . ?
C9 N2 C6 105.4(2) . . ?
C14 N3 C11 110.3(2) . . ?
C14 N3 H3A 124.8 . . ?
C11 N3 H3A 124.8 . . ?
C16 N4 C19 104.8(2) . . ?
N1 C1 C20 125.8(2) . . ?
N1 C1 C2 106.8(2) . . ?
C20 C1 C2 127.5(2) . . ?
C3 C2 C1 108.4(2) . . ?
C3 C2 H2 125.8 . . ?
C1 C2 H2 125.8 . . ?
C2 C3 C4 107.8(2) . . ?
C2 C3 H3 126.1 . . ?
C4 C3 H3 126.1 . . ?
N1 C4 C5 126.1(2) . . ?
N1 C4 C3 107.0(2) . . ?
C5 C4 C3 126.8(2) . . ?
C6 C5 C4 125.6(2) . . ?
C6 C5 C21 118.2(2) . . ?
C4 C5 C21 116.2(2) . . ?
N2 C6 C5 125.0(2) . . ?
N2 C6 C7 110.8(2) . . ?
C5 C6 C7 124.2(2) . . ?
C8 C7 C6 106.9(2) . . ?
C8 C7 H7 126.6 . . ?
C6 C7 H7 126.6 . . ?
C7 C8 C9 106.8(2) . . ?
C7 C8 H8 126.6 . . ?
C9 C8 H8 126.6 . . ?
N2 C9 C10 125.5(2) . . ?
N2 C9 C8 110.1(2) . . ?
C10 C9 C8 124.2(2) . . ?
C11 C10 C9 125.6(2) . . ?
C11 C10 C26 116.2(2) . . ?
C9 C10 C26 118.0(2) . . ?
N3 C11 C10 125.4(2) . . ?
N3 C11 C12 106.9(2) . . ?
C10 C11 C12 127.6(2) . . ?
C13 C12 C11 107.6(2) . . ?
C13 C12 H12 126.2 . . ?
C11 C12 H12 126.2 . . ?
C12 C13 C14 108.1(2) . . ?
C12 C13 H13 126.0 . . ?
C14 C13 H13 126.0 . . ?
N3 C14 C15 126.5(2) . . ?
N3 C14 C13 107.0(2) . . ?
C15 C14 C13 126.5(2) . . ?
C14 C15 C16 125.3(2) . . ?
C14 C15 C31 116.4(2) . . ?
C16 C15 C31 118.3(2) . . ?
N4 C16 C15 124.7(2) . . ?
N4 C16 C17 111.2(2) . . ?
C15 C16 C17 124.1(2) . . ?
C18 C17 C16 106.4(2) . . ?
C18 C17 H17 126.8 . . ?
C16 C17 H17 126.8 . . ?
C17 C18 C19 106.4(2) . . ?
C17 C18 H18 126.8 . . ?
C19 C18 H18 126.8 . . ?
N4 C19 C20 125.1(2) . . ?
N4 C19 C18 111.2(2) . . ?
C20 C19 C18 123.6(2) . . ?
C1 C20 C19 124.8(2) . . ?
C1 C20 C37 117.4(2) . . ?
C19 C20 C37 117.8(2) . . ?
C25 C21 C22 117.3(2) . . ?
C25 C21 C5 120.6(2) . . ?
C22 C21 C5 122.1(2) . . ?
C23 C22 C21 119.6(3) . . ?
C23 C22 H22 120.2 . . ?
C21 C22 H22 120.2 . . ?
N5 C23 C22 123.3(3) . . ?
N5 C23 H23 118.4 . . ?
C22 C23 H23 118.4 . . ?
C23 N5 C24 117.0(2) . . ?
C23 N5 Cd1 121.88(17) . . ?
C24 N5 Cd1 120.81(18) . . ?
N5 C24 C25 123.3(3) . . ?
N5 C24 H24 118.3 . . ?
C25 C24 H24 118.3 . . ?
C24 C25 C21 119.5(3) . . ?
C24 C25 H25 120.2 . . ?
C21 C25 H25 120.2 . . ?
C27 C26 C30 117.2(2) . . ?
C27 C26 C10 123.9(2) . . ?
C30 C26 C10 118.8(2) . . ?
C28 C27 C26 119.5(2) . . ?
C28 C27 H27 120.3 . . ?
C26 C27 H27 120.3 . . ?
N6 C28 C27 123.1(2) . . ?
N6 C28 H28 118.4 . . ?
C27 C28 H28 118.4 . . ?
C28 N6 C29 117.3(2) . . ?
C28 N6 Cd1 124.86(18) . 1_545 ?
C29 N6 Cd1 117.80(17) . 1_545 ?
N6 C29 C30 123.4(2) . . ?
N6 C29 H29 118.3 . . ?
C30 C29 H29 118.3 . . ?
C29 C30 C26 119.4(2) . . ?
C29 C30 H30 120.3 . . ?
C26 C30 H30 120.3 . . ?
C36 C31 C32 119.2(3) . . ?
C36 C31 C15 121.2(3) . . ?
C32 C31 C15 119.6(3) . . ?
C33 C32 C31 119.3(3) . . ?
C33 C32 H32 120.4 . . ?
C31 C32 H32 120.4 . . ?
C34 C33 C32 120.8(3) . . ?
C34 C33 H33 119.6 . . ?
C32 C33 H33 119.6 . . ?
C33 C34 C35 119.6(3) . . ?
C33 C34 H34 120.2 . . ?
C35 C34 H34 120.2 . . ?
C34 C35 C36 121.2(3) . . ?
C34 C35 H35 119.4 . . ?
C36 C35 H35 119.4 . . ?
C31 C36 C35 119.9(3) . . ?
C31 C36 H36 120.1 . . ?
C35 C36 H36 120.1 . . ?
C38 C37 C42 118.1(2) . . ?
C38 C37 C20 120.5(2) . . ?
C42 C37 C20 121.4(2) . . ?
C39 C38 C37 120.8(3) . . ?
C39 C38 H38 119.6 . . ?
C37 C38 H38 119.6 . . ?
C40 C39 C38 120.4(3) . . ?
C40 C39 H39 119.8 . . ?
C38 C39 H39 119.8 . . ?
C39 C40 C41 119.4(3) . . ?
C39 C40 H40 120.3 . . ?
C41 C40 H40 120.3 . . ?
C42 C41 C40 120.5(3) . . ?
C42 C41 H41 119.8 . . ?
C40 C41 H41 119.8 . . ?
C41 C42 C37 120.9(3) . . ?
C41 C42 H42 119.6 . . ?
C37 C42 H42 119.6 . . ?
Cl1 C43 Cl3 111.1(2) . . ?
Cl1 C43 Cl2 111.1(2) . . ?
Cl3 C43 Cl2 111.5(2) . . ?
Cl1 C43 H43 107.7 . . ?
Cl3 C43 H43 107.7 . . ?
Cl2 C43 H43 107.7 . . ?
Cl5 C44 Cl6 111.4(3) . . ?
Cl5 C44 Cl4 112.8(2) . . ?
Cl6 C44 Cl4 109.4(3) . . ?
Cl5 C44 H44 107.7 . . ?
Cl6 C44 H44 107.7 . . ?
Cl4 C44 H44 107.7 . . ?

loop_
_geom_bond_atom_site_label_1
_geom_bond_atom_site_label_2
_geom_bond_distance
_geom_bond_site_symmetry_2
_geom_bond_publ_flag
Cd1 N6 2.388(2) 2_466 ?
Cd1 N6 2.388(2) 1_565 ?
Cd1 N5 2.446(2) . ?
Cd1 N5 2.446(2) 2_476 ?
Cd1 Br1 2.7557(3) . ?
Cd1 Br1 2.7557(3) 2_476 ?
N1 C4 1.376(3) . ?
N1 C1 1.376(3) . ?
N1 H1A 0.8800 . ?
N2 C9 1.374(3) . ?
N2 C6 1.375(3) . ?
N3 C14 1.373(3) . ?
N3 C11 1.375(3) . ?
N3 H3A 0.8800 . ?
N4 C16 1.370(3) . ?
N4 C19 1.374(3) . ?
C1 C20 1.405(3) . ?
C1 C2 1.432(4) . ?
C2 C3 1.365(4) . ?
C2 H2 0.9500 . ?
C3 C4 1.434(4) . ?
C3 H3 0.9500 . ?
C4 C5 1.414(3) . ?
C5 C6 1.410(4) . ?
C5 C21 1.500(4) . ?
C6 C7 1.452(4) . ?
C7 C8 1.342(4) . ?
C7 H7 0.9500 . ?
C8 C9 1.466(4) . ?
C8 H8 0.9500 . ?
C9 C10 1.404(4) . ?
C10 C11 1.402(3) . ?
C10 C26 1.499(3) . ?
C11 C12 1.436(4) . ?
C12 C13 1.376(4) . ?
C12 H12 0.9500 . ?
C13 C14 1.430(4) . ?
C13 H13 0.9500 . ?
C14 C15 1.404(3) . ?
C15 C16 1.415(4) . ?
C15 C31 1.500(4) . ?
C16 C17 1.456(3) . ?
C17 C18 1.353(4) . ?
C17 H17 0.9500 . ?
C18 C19 1.453(3) . ?
C18 H18 0.9500 . ?
C19 C20 1.411(4) . ?
C20 C37 1.493(3) . ?
C21 C25 1.393(4) . ?
C21 C22 1.395(4) . ?
C22 C23 1.388(4) . ?
C22 H22 0.9500 . ?
C23 N5 1.342(4) . ?
C23 H23 0.9500 . ?
N5 C24 1.347(4) . ?
C24 C25 1.388(4) . ?
C24 H24 0.9500 . ?
C25 H25 0.9500 . ?
C26 C27 1.396(4) . ?
C26 C30 1.401(4) . ?
C27 C28 1.391(4) . ?
C27 H27 0.9500 . ?
C28 N6 1.344(3) . ?
C28 H28 0.9500 . ?
N6 C29 1.344(3) . ?
N6 Cd1 2.388(2) 1_545 ?
C29 C30 1.384(4) . ?
C29 H29 0.9500 . ?
C30 H30 0.9500 . ?
C31 C36 1.388(4) . ?
C31 C32 1.408(4) . ?
C32 C33 1.404(4) . ?
C32 H32 0.9500 . ?
C33 C34 1.370(6) . ?
C33 H33 0.9500 . ?
C34 C35 1.373(6) . ?
C34 H34 0.9500 . ?
C35 C36 1.393(4) . ?
C35 H35 0.9500 . ?
C36 H36 0.9500 . ?
C37 C38 1.401(4) . ?
C37 C42 1.405(4) . ?
C38 C39 1.391(4) . ?
C38 H38 0.9500 . ?
C39 C40 1.387(5) . ?
C39 H39 0.9500 . ?
C40 C41 1.391(5) . ?
C40 H40 0.9500 . ?
C41 C42 1.384(4) . ?
C41 H41 0.9500 . ?
C42 H42 0.9500 . ?
C43 Cl1 1.746(4) . ?
C43 Cl3 1.757(4) . ?
C43 Cl2 1.760(4) . ?
C43 H43 1.0000 . ?
C44 Cl5 1.731(5) . ?
C44 Cl6 1.737(5) . ?
C44 Cl4 1.774(5) . ?
C44 H44 1.0000 . ?
